data_2211521
loop_
_publ_author_name
'Ejsmont, Krzysztof'

_publ_section_title
;
 Ethyldimethylammonium oxalate
;
_journal_coeditor_code LH2250
_journal_issue 12
_journal_name_full 'Acta Crystallographica Section E'
_journal_page_first o5852
_journal_page_last o5854
_journal_paper_doi 10.1107/S1600536806050161
_journal_volume 62
_journal_year 2006
_chemical_formula_iupac 'C4 H12 N +, C2 H O4 -'
_chemical_formula_moiety 'C4 H12 N +, C2 H O4 -'
_chemical_formula_sum 'C6 H13 N O4'
_chemical_formula_weight 163.17
_chemical_name_systematic
;
Ethyldimethylammonium oxalate
;
_space_group_IT_number 14
_symmetry_cell_setting monoclinic
_symmetry_space_group_name_Hall '-P 2yn'
_symmetry_space_group_name_H-M 'P 1 21/n 1'
_atom_sites_solution_hydrogens difmap
_atom_sites_solution_primary direct
_atom_sites_solution_secondary difmap
_cell_angle_alpha 90.00
_cell_angle_beta 92.158(9)
_cell_angle_gamma 90.00
_cell_formula_units_Z 4
_cell_length_a 5.5953(7)
_cell_length_b 9.3979(9)
_cell_length_c 15.804(2)
_cell_measurement_reflns_used 4871
_cell_measurement_temperature 100.00(10)
_cell_measurement_theta_max 25.49
_cell_measurement_theta_min 3.37
_cell_volume 830.45(17)
_computing_cell_refinement 'CrysAlis RED (Oxford Diffraction, 2002)'
_computing_data_collection 'CrysAlis CCD (Oxford Diffraction, 2002)'
_computing_data_reduction 'CrysAlis RED'
_computing_molecular_graphics 'SHELXTL (Sheldrick, 1990)'
_computing_publication_material SHELXL97
_computing_structure_refinement 'SHELXL97 (Sheldrick, 1997)'
_computing_structure_solution 'SHELXS97 (Sheldrick, 1997)'
_diffrn_ambient_temperature 100.00(10)
_diffrn_detector_area_resol_mean '1024x1024 with blocks 2x2'
_diffrn_measured_fraction_theta_full 0.996
_diffrn_measured_fraction_theta_max 0.996
_diffrn_measurement_device_type 'Oxford Diffraction Xcalibur'
_diffrn_measurement_method \w
_diffrn_radiation_monochromator graphite
_diffrn_radiation_source 'fine-focus sealed tube'
_diffrn_radiation_type MoK\a
_diffrn_radiation_wavelength 0.71073
_diffrn_reflns_av_R_equivalents 0.0359
_diffrn_reflns_av_sigmaI/netI 0.0377
_diffrn_reflns_limit_h_max 4
_diffrn_reflns_limit_h_min -6
_diffrn_reflns_limit_k_max 11
_diffrn_reflns_limit_k_min -11
_diffrn_reflns_limit_l_max 19
_diffrn_reflns_limit_l_min -19
_diffrn_reflns_number 4871
_diffrn_reflns_theta_full 25.49
_diffrn_reflns_theta_max 25.49
_diffrn_reflns_theta_min 3.37
_diffrn_standards_decay_% 0
_diffrn_standards_interval_count 0
_diffrn_standards_interval_time 0
_diffrn_standards_number 0
_exptl_absorpt_coefficient_mu 0.109
_exptl_absorpt_correction_type none
_exptl_crystal_colour colourless
_exptl_crystal_density_diffrn 1.305
_exptl_crystal_density_method 'not measured'
_exptl_crystal_description block
_exptl_crystal_F_000 352
_exptl_crystal_size_max 0.42
_exptl_crystal_size_mid 0.40
_exptl_crystal_size_min 0.38
_refine_diff_density_max 0.167
_refine_diff_density_min -0.268
_refine_ls_extinction_method none
_refine_ls_goodness_of_fit_ref 0.984
_refine_ls_hydrogen_treatment refall
_refine_ls_matrix_type full
_refine_ls_number_parameters 152
_refine_ls_number_reflns 1545
_refine_ls_number_restraints 0
_refine_ls_restrained_S_all 0.984
_refine_ls_R_factor_all 0.0456
_refine_ls_R_factor_gt 0.0332
_refine_ls_shift/su_max 0.000
_refine_ls_shift/su_mean 0.000
_refine_ls_structure_factor_coef Fsqd
_refine_ls_weighting_details 'calc w=1/[\s^2^(Fo^2^)+(0.0778P)^2^+0.1154P] where P=(Fo^2^+2Fc^2^)/3'
_refine_ls_weighting_scheme calc
_refine_ls_wR_factor_gt 0.0767
_refine_ls_wR_factor_ref 0.0824
_reflns_number_gt 1185
_reflns_number_total 1545
_reflns_threshold_expression I>2\s(I)
_cod_data_source_file lh2250.cif
_cod_data_source_block I
_cod_original_sg_symbol_H-M 'P 21/n'
_cod_database_code 2211521
_cod_database_fobs_code 2211521

loop_
_symmetry_equiv_pos_as_xyz
'x, y, z'
'-x+1/2, y+1/2, -z+1/2'
'-x, -y, -z'
'x-1/2, -y-1/2, z-1/2'

loop_
_atom_site_type_symbol
_atom_site_label
_atom_site_fract_x
_atom_site_fract_y
_atom_site_fract_z
_atom_site_U_iso_or_equiv
_atom_site_adp_type
_atom_site_calc_flag
_atom_site_occupancy
N N1 0.32227(19) 0.76284(12) 0.64853(7) 0.0169(3) Uani d 1
H H1 0.251(3) 0.7901(18) 0.5974(10) 0.033(4) Uiso d 1
C C2 0.4476(3) 0.62461(15) 0.63370(10) 0.0234(3) Uani d 1
H H2A 0.580(3) 0.6475(15) 0.5953(9) 0.025(4) Uiso d 1
H H2B 0.514(3) 0.5953(16) 0.6899(10) 0.028(4) Uiso d 1
C C3 0.2850(3) 0.51297(18) 0.59364(11) 0.0354(4) Uani d 1
H H3A 0.211(3) 0.5470(19) 0.5393(12) 0.049(5) Uiso d 1
H H3B 0.154(3) 0.4823(19) 0.6324(12) 0.054(5) Uiso d 1
H H3C 0.389(3) 0.427(2) 0.5801(10) 0.047(5) Uiso d 1
C C4 0.1365(3) 0.7525(2) 0.71296(9) 0.0273(4) Uani d 1
H H4A 0.062(3) 0.8492(17) 0.7191(9) 0.030(4) Uiso d 1
H H4B 0.216(3) 0.7232(16) 0.7679(9) 0.027(4) Uiso d 1
H H4C 0.010(3) 0.6819(17) 0.6942(10) 0.034(4) Uiso d 1
C C5 0.5010(3) 0.87443(15) 0.67299(9) 0.0207(3) Uani d 1
H H5A 0.416(2) 0.9655(16) 0.6792(9) 0.027(4) Uiso d 1
H H5B 0.618(3) 0.8819(15) 0.6289(10) 0.025(4) Uiso d 1
H H5C 0.584(2) 0.8470(14) 0.7274(9) 0.019(4) Uiso d 1
C C6 0.1929(2) 0.83605(13) 0.41414(8) 0.0145(3) Uani d 1
C C7 -0.0529(2) 0.83348(13) 0.45655(8) 0.0142(3) Uani d 1
O O8 0.37214(15) 0.83389(10) 0.46948(5) 0.0187(2) Uani d 1
H H8 0.550(4) 0.840(2) 0.4389(11) 0.069(7) Uiso d 1
O O9 -0.05736(15) 0.81220(11) 0.53368(6) 0.0235(3) Uani d 1
O O10 -0.23153(15) 0.85160(10) 0.40610(5) 0.0178(2) Uani d 1
O O11 0.20779(16) 0.83820(10) 0.33787(6) 0.0236(3) Uani d 1

loop_
_atom_site_aniso_label
_atom_site_aniso_U_11
_atom_site_aniso_U_22
_atom_site_aniso_U_33
_atom_site_aniso_U_12
_atom_site_aniso_U_13
_atom_site_aniso_U_23
N1 0.0159(6) 0.0226(6) 0.0122(6) 0.0002(5) -0.0012(4) 0.0027(5)
C2 0.0279(8) 0.0178(8) 0.0240(8) 0.0023(6) -0.0038(7) 0.0003(6)
C3 0.0441(10) 0.0272(9) 0.0344(10) -0.0076(8) -0.0055(8) -0.0020(7)
C4 0.0197(8) 0.0456(10) 0.0165(8) -0.0027(7) 0.0012(6) 0.0024(7)
C5 0.0221(8) 0.0201(8) 0.0198(8) -0.0015(6) -0.0017(6) 0.0007(6)
C6 0.0138(7) 0.0152(7) 0.0143(7) -0.0011(5) -0.0020(5) -0.0011(5)
C7 0.0139(7) 0.0149(7) 0.0137(7) -0.0016(5) -0.0006(5) -0.0010(5)
O8 0.0117(5) 0.0314(6) 0.0128(5) -0.0008(4) -0.0020(4) 0.0027(4)
O9 0.0145(5) 0.0434(7) 0.0127(5) 0.0004(4) 0.0005(4) 0.0046(4)
O10 0.0114(5) 0.0276(6) 0.0140(5) 0.0004(4) -0.0024(4) 0.0013(4)
O11 0.0169(5) 0.0413(6) 0.0126(5) -0.0046(4) 0.0006(4) -0.0030(4)

loop_
_atom_type_symbol
_atom_type_description
_atom_type_scat_dispersion_real
_atom_type_scat_dispersion_imag
_atom_type_scat_source
C C 0.0033 0.0016 'International Tables Vol C Tables 4.2.6.8 and 6.1.1.4'
H H 0.0000 0.0000 'International Tables Vol C Tables 4.2.6.8 and 6.1.1.4'
N N 0.0061 0.0033 'International Tables Vol C Tables 4.2.6.8 and 6.1.1.4'
O O 0.0106 0.0060 'International Tables Vol C Tables 4.2.6.8 and 6.1.1.4'

loop_
_geom_angle_atom_site_label_1
_geom_angle_atom_site_label_2
_geom_angle_atom_site_label_3
_geom_angle
_geom_angle_publ_flag
C4 N1 C5 110.38(11) ?
C4 N1 C2 113.21(12) ?
C5 N1 C2 109.71(11) ?
C4 N1 H1 109.3(10) ?
C5 N1 H1 107.1(10) ?
C2 N1 H1 107.0(10) ?
N1 C2 C3 112.91(13) ?
N1 C2 H2A 105.7(8) ?
C3 C2 H2A 110.1(8) ?
N1 C2 H2B 105.3(9) ?
C3 C2 H2B 112.5(9) ?
H2A C2 H2B 109.9(11) ?
C2 C3 H3A 111.4(10) ?
C2 C3 H3B 112.4(10) ?
H3A C3 H3B 109.1(14) ?
C2 C3 H3C 107.3(9) ?
H3A C3 H3C 107.3(13) ?
H3B C3 H3C 109.3(14) ?
N1 C4 H4A 108.2(9) ?
N1 C4 H4B 108.2(9) ?
H4A C4 H4B 109.8(12) ?
N1 C4 H4C 110.2(9) ?
H4A C4 H4C 109.4(13) ?
H4B C4 H4C 111.1(13) ?
N1 C5 H5A 108.5(8) ?
N1 C5 H5B 109.1(9) ?
H5A C5 H5B 110.2(12) ?
N1 C5 H5C 109.2(8) ?
H5A C5 H5C 110.4(11) ?
H5B C5 H5C 109.4(11) ?
O11 C6 O8 125.90(10) y
O11 C6 C7 121.70(10) y
O8 C6 C7 112.40(10) y
O9 C7 O10 126.70(10) y
O9 C7 C6 118.60(10) y
O10 C7 C6 114.70(10) y
C6 O8 H8 112.4(9) ?

loop_
_geom_bond_atom_site_label_1
_geom_bond_atom_site_label_2
_geom_bond_distance
_geom_bond_publ_flag
N1 C4 1.485(2) y
N1 C5 1.490(2) y
N1 C2 1.499(2) y
N1 H1 0.924(16) ?
C2 C3 1.512(2) ?
C2 H2A 1.000(16) ?
C2 H2B 0.989(15) ?
C3 H3A 0.993(18) ?
C3 H3B 1.013(19) ?
C3 H3C 1.027(19) ?
C4 H4A 1.007(16) ?
C4 H4B 1.000(15) ?
C4 H4C 1.007(17) ?
C5 H5A 0.985(15) ?
C5 H5B 0.977(17) ?
C5 H5C 0.996(14) ?
C6 O11 1.212(2) y
C6 O8 1.3060(10) y
C6 C7 1.552(2) y
C7 O9 1.237(2) y
C7 O10 1.266(2) y
O8 H8 1.12(2) ?

loop_
_geom_hbond_atom_site_label_D
_geom_hbond_atom_site_label_H
_geom_hbond_atom_site_label_A
_geom_hbond_site_symmetry_A
_geom_hbond_distance_DH
_geom_hbond_distance_HA
_geom_hbond_distance_DA
_geom_hbond_angle_DHA
N1 H1 O8 . 0.92(2) 2.19(2) 2.9310(10) 136.0(10)
N1 H1 O9 . 0.92(2) 1.98(2) 2.7810(10) 144.0(10)
O8 H8 O10 1_655 1.12(2) 1.35(2) 2.4730(10) 177(2)
C4 H4B O10 4_676 1.00(2) 2.30(2) 3.264(2) 161.0(10)
C5 H5A O10 3_576 0.99(2) 2.40(2) 3.213(2) 140.0(10)
C5 H5B O9 1_655 0.98(2) 2.49(2) 3.421(2) 160.0(10)
C5 H5C O11 4_676 1.000(10) 2.540(10) 3.449(2) 151.0(10)

loop_
_geom_torsion_atom_site_label_1
_geom_torsion_atom_site_label_2
_geom_torsion_atom_site_label_3
_geom_torsion_atom_site_label_4
_geom_torsion
_geom_torsion_publ_flag
C4 N1 C2 C3 66.52(16) ?
C5 N1 C2 C3 -169.69(13) ?
O11 C6 C7 O9 170.40(10) y
O8 C6 C7 O9 -8.8(2) y
O11 C6 C7 O10 -8.4(2) y
O8 C6 C7 O10 172.40(10) y

loop_
_cod_related_entry_id
_cod_related_entry_database
_cod_related_entry_code
1 ChemSpider 14901598
